data_7010463
loop_
_publ_author_name
'Thu\'ery, Pierre'
'Nierlich, Martine'
'Vicens, Jacques'
'Masci, Bernardo'

_publ_section_title
;
 Uranyl ion complexation by medium and large homooxacalixarenes: from
 mono- to poly-uranate complexes
;
_journal_issue 6
_journal_name_full 'Journal of the Chemical Society, Dalton Transactions'
_journal_page_first 867
_journal_paper_doi 10.1039/b009364p
_journal_year 2001
_chemical_formula_sum 'C86 H125 N5 O10 U'
_chemical_formula_weight 1626.94
_space_group_IT_number 14
_symmetry_cell_setting monoclinic
_symmetry_space_group_name_Hall '-P 2yn'
_symmetry_space_group_name_H-M 'P 1 21/n 1'
_atom_sites_solution_hydrogens geom
_atom_sites_solution_primary direct
_atom_sites_solution_secondary difmap
_audit_creation_method SHELXL-97
_cell_angle_alpha 90.00
_cell_angle_beta 99.590(3)
_cell_angle_gamma 90.00
_cell_formula_units_Z 8
_cell_length_a 17.5673(5)
_cell_length_b 29.5268(16)
_cell_length_c 33.0321(18)
_cell_measurement_reflns_used 101135
_cell_measurement_temperature 110(2)
_cell_measurement_theta_max 25.68
_cell_measurement_theta_min 2.60
_cell_volume 16894.5(14)
_computing_cell_refinement 'DENZO-SMN (Otwinowski & Minor, 1997)'
_computing_data_collection 'Kappa-CCD software (Nonius B.V., 1997)'
_computing_data_reduction 'DENZO-SMN (Otwinowski & Minor, 1997)'
_computing_molecular_graphics 'SHELXTL (Sheldrick, 1999)'
_computing_publication_material 'SHELXTL (Sheldrick, 1999)'
_computing_structure_refinement 'SHELXL-97 (Sheldrick, 1997)'
_computing_structure_solution 'SHELXS-97 (Sheldrick, 1990)'
_diffrn_ambient_temperature 110(2)
_diffrn_detector_area_resol_mean 18
_diffrn_measured_fraction_theta_full 0.924
_diffrn_measured_fraction_theta_max 0.924
_diffrn_measurement_device_type 'Nonius Kappa-CCD'
_diffrn_measurement_method '\f scans'
_diffrn_radiation_monochromator graphite
_diffrn_radiation_source 'fine-focus sealed tube'
_diffrn_radiation_type MoK\a
_diffrn_radiation_wavelength 0.71073
_diffrn_reflns_av_R_equivalents 0.139
_diffrn_reflns_av_sigmaI/netI 0.131
_diffrn_reflns_limit_h_max 19
_diffrn_reflns_limit_h_min -19
_diffrn_reflns_limit_k_max 35
_diffrn_reflns_limit_k_min -34
_diffrn_reflns_limit_l_max 38
_diffrn_reflns_limit_l_min -38
_diffrn_reflns_number 101135
_diffrn_reflns_theta_full 25.68
_diffrn_reflns_theta_max 25.68
_diffrn_reflns_theta_min 2.60
_diffrn_standards_decay_% 0
_exptl_absorpt_coefficient_mu 1.979
_exptl_absorpt_correction_T_max 0.669
_exptl_absorpt_correction_T_min 0.631
_exptl_absorpt_correction_type empirical
_exptl_absorpt_process_details
;
program MULABS from PLATON (Spek, 1997)
;
_exptl_crystal_colour 'translucent dark orange'
_exptl_crystal_density_diffrn 1.279
_exptl_crystal_density_meas ?
_exptl_crystal_description needle-like
_exptl_crystal_F_000 6784
_exptl_crystal_size_max 0.50
_exptl_crystal_size_mid 0.15
_exptl_crystal_size_min 0.12
_refine_diff_density_max 1.051
_refine_diff_density_min -1.231
_refine_diff_density_rms 0.137
_refine_ls_extinction_coef 0.00023(3)
_refine_ls_extinction_expression Fc^*^=kFc[1+0.001xFc^2^\l^3^/sin(2\q)]^-1/4^
_refine_ls_extinction_method SHELXL
_refine_ls_goodness_of_fit_ref 0.991
_refine_ls_hydrogen_treatment mixed
_refine_ls_matrix_type full
_refine_ls_number_parameters 1460
_refine_ls_number_reflns 29617
_refine_ls_number_restraints 57
_refine_ls_restrained_S_all 0.994
_refine_ls_R_factor_all 0.1439
_refine_ls_R_factor_gt 0.0672
_refine_ls_shift/su_max 0.011
_refine_ls_shift/su_mean 0.007
_refine_ls_structure_factor_coef Fsqd
_refine_ls_weighting_details 'calc w=1/[\s^2^(Fo^2^)+(0.0512P)^2^+18.0262P] where P=(Fo^2^+2Fc^2^)/3'
_refine_ls_weighting_scheme calc
_refine_ls_wR_factor_gt 0.1277
_refine_ls_wR_factor_ref 0.1559
_reflns_number_gt 16819
_reflns_number_total 29617
_reflns_threshold_expression >2sigma(I)
_cod_data_source_file b009364p.txt
_cod_data_source_block 5
_cod_original_cell_volume 16895(2)
_cod_original_sg_symbol_H-M P2(1)/n
_cod_database_code 7010463

loop_
_symmetry_equiv_pos_as_xyz
'x, y, z'
'-x+1/2, y+1/2, -z+1/2'
'-x, -y, -z'
'x-1/2, -y-1/2, z-1/2'

loop_
_atom_site_label
_atom_site_type_symbol
_atom_site_fract_x
_atom_site_fract_y
_atom_site_fract_z
_atom_site_U_iso_or_equiv
_atom_site_adp_type
_atom_site_occupancy
_atom_site_symmetry_multiplicity
_atom_site_calc_flag
_atom_site_refinement_flags
_atom_site_disorder_assembly
_atom_site_disorder_group
U1 U 0.354329(17) 0.676260(11) 0.212860(10) 0.02496(10) Uani 1 1 d . . .
O1A O 0.4180(3) 0.68014(19) 0.27612(17) 0.0281(14) Uani 1 1 d . . .
O2A O 0.4459(3) 0.72437(19) 0.19951(18) 0.0281(14) Uani 1 1 d . . .
O3A O 0.4197(3) 0.8658(2) 0.18762(18) 0.0347(15) Uani 1 1 d . . .
O4A O 0.2585(3) 0.8194(2) 0.12542(18) 0.0339(15) Uani 1 1 d . . .
O5A O 0.3106(3) 0.7410(2) 0.10176(17) 0.0294(14) Uani 1 1 d . . .
O6A O 0.3087(3) 0.66907(19) 0.14372(17) 0.0280(14) Uani 1 1 d . . .
O7A O 0.2485(3) 0.63519(19) 0.22232(17) 0.0270(14) Uani 1 1 d . . .
O8A O 0.3482(3) 0.5929(2) 0.30308(18) 0.0318(15) Uani 1 1 d . . .
O9A O 0.2956(3) 0.72441(19) 0.21876(18) 0.0293(14) Uani 1 1 d . . .
O10A O 0.4094(3) 0.6253(2) 0.20720(17) 0.0303(15) Uani 1 1 d . . .
C1A C 0.4745(5) 0.6583(3) 0.3001(3) 0.031(2) Uiso 1 1 d . . .
C2A C 0.5529(4) 0.6627(3) 0.2935(3) 0.028(2) Uiso 1 1 d . . .
C3A C 0.6111(5) 0.6431(3) 0.3213(3) 0.029(2) Uiso 1 1 d . . .
H3A H 0.6617 0.6456 0.3166 0.035 Uiso 1 1 calc R . .
C4A C 0.5976(5) 0.6197(3) 0.3561(3) 0.035(2) Uiso 1 1 d . . .
C5A C 0.5219(5) 0.6139(3) 0.3608(3) 0.036(2) Uiso 1 1 d . . .
H5A H 0.5110 0.5971 0.3830 0.043 Uiso 1 1 calc R . .
C6A C 0.4606(5) 0.6325(3) 0.3330(3) 0.033(2) Uiso 1 1 d . . .
C7A C 0.6671(5) 0.5999(4) 0.3857(3) 0.044(3) Uiso 1 1 d . . .
C8A C 0.6436(5) 0.5814(4) 0.4246(3) 0.066(4) Uani 1 1 d . . .
H8A1 H 0.6088 0.5564 0.4179 0.099 Uiso 1 1 calc R . .
H8A2 H 0.6184 0.6047 0.4377 0.099 Uiso 1 1 calc R . .
H8A3 H 0.6887 0.5712 0.4429 0.099 Uiso 1 1 calc R . .
C9A C 0.7296(6) 0.6364(4) 0.3982(4) 0.077(4) Uani 1 1 d U . .
H9A1 H 0.7495 0.6464 0.3744 0.116 Uiso 1 1 calc R . .
H9A2 H 0.7708 0.6239 0.4177 0.116 Uiso 1 1 calc R . .
H9A3 H 0.7074 0.6617 0.4104 0.116 Uiso 1 1 calc R . .
C10A C 0.7024(7) 0.5612(5) 0.3641(4) 0.083(4) Uani 1 1 d . . .
H10A H 0.7163 0.5722 0.3389 0.124 Uiso 1 1 calc R . .
H10B H 0.6654 0.5372 0.3581 0.124 Uiso 1 1 calc R . .
H10C H 0.7476 0.5500 0.3816 0.124 Uiso 1 1 calc R . .
C11A C 0.5694(5) 0.6864(3) 0.2552(3) 0.033(2) Uani 1 1 d . . .
H11A H 0.5384 0.6724 0.2314 0.039 Uiso 1 1 calc R . .
H11B H 0.6232 0.6817 0.2530 0.039 Uiso 1 1 calc R . .
C12A C 0.5532(4) 0.7368(3) 0.2539(3) 0.0244(19) Uiso 1 1 d . . .
C13A C 0.4903(5) 0.7531(3) 0.2254(3) 0.031(2) Uiso 1 1 d . . .
C14A C 0.4759(4) 0.7999(3) 0.2240(3) 0.0238(19) Uiso 1 1 d . . .
C15A C 0.5252(4) 0.8295(3) 0.2498(3) 0.032(2) Uiso 1 1 d . . .
H15A H 0.5160 0.8605 0.2479 0.038 Uiso 1 1 calc R . .
C16A C 0.5872(5) 0.8135(3) 0.2780(3) 0.032(2) Uiso 1 1 d . . .
C17A C 0.5982(5) 0.7668(3) 0.2793(3) 0.032(2) Uiso 1 1 d . . .
H17A H 0.6384 0.7553 0.2984 0.038 Uiso 1 1 calc R . .
C18A C 0.6415(5) 0.8454(4) 0.3060(3) 0.043(3) Uiso 1 1 d . . .
C19A C 0.6288(7) 0.8387(4) 0.3502(3) 0.073(4) Uani 1 1 d . . .
H19A H 0.6397 0.8078 0.3582 0.109 Uiso 1 1 calc R . .
H19B H 0.5762 0.8457 0.3522 0.109 Uiso 1 1 calc R . .
H19C H 0.6627 0.8584 0.3680 0.109 Uiso 1 1 calc R . .
C20A C 0.6286(6) 0.8949(4) 0.2939(3) 0.057(3) Uani 1 1 d . . .
H20A H 0.6289 0.8982 0.2651 0.085 Uiso 1 1 calc R . .
H20B H 0.6691 0.9129 0.3091 0.085 Uiso 1 1 calc R . .
H20C H 0.5798 0.9047 0.3001 0.085 Uiso 1 1 calc R . .
C21A C 0.7263(6) 0.8340(4) 0.3036(4) 0.075(4) Uani 1 1 d . . .
H21A H 0.7360 0.8027 0.3103 0.113 Uiso 1 1 calc R . .
H21B H 0.7598 0.8526 0.3226 0.113 Uiso 1 1 calc R . .
H21C H 0.7359 0.8396 0.2762 0.113 Uiso 1 1 calc R . .
C22A C 0.4095(5) 0.8177(3) 0.1927(3) 0.032(2) Uani 1 1 d . . .
H22A H 0.4084 0.8024 0.1666 0.039 Uiso 1 1 calc R . .
H22B H 0.3609 0.8120 0.2020 0.039 Uiso 1 1 calc R . .
C23A C 0.3513(5) 0.8886(3) 0.1665(3) 0.036(2) Uani 1 1 d . . .
H23A H 0.3550 0.9207 0.1730 0.044 Uiso 1 1 calc R . .
H23B H 0.3063 0.8768 0.1764 0.044 Uiso 1 1 calc R . .
C24A C 0.3405(4) 0.8829(3) 0.1206(3) 0.027(2) Uiso 1 1 d . . .
C25A C 0.2952(5) 0.8471(3) 0.1015(3) 0.029(2) Uiso 1 1 d . . .
C26A C 0.2888(4) 0.8407(3) 0.0591(3) 0.0234(19) Uiso 1 1 d . . .
C27A C 0.3235(4) 0.8715(3) 0.0363(3) 0.028(2) Uiso 1 1 d . . .
H27A H 0.3183 0.8671 0.0081 0.033 Uiso 1 1 calc R . .
C28A C 0.3663(4) 0.9092(3) 0.0536(3) 0.028(2) Uiso 1 1 d . . .
C29A C 0.3739(4) 0.9128(3) 0.0964(3) 0.0255(19) Uiso 1 1 d . . .
H29A H 0.4031 0.9366 0.1093 0.031 Uiso 1 1 calc R . .
C30A C 0.4039(4) 0.9440(3) 0.0296(3) 0.030(2) Uiso 1 1 d . . .
C31A C 0.3756(6) 0.9918(3) 0.0384(3) 0.048(3) Uani 1 1 d . . .
H31A H 0.3965 1.0134 0.0215 0.072 Uiso 1 1 calc R . .
H31B H 0.3925 0.9991 0.0668 0.072 Uiso 1 1 calc R . .
H31C H 0.3202 0.9927 0.0324 0.072 Uiso 1 1 calc R . .
C32A C 0.4932(5) 0.9425(3) 0.0421(3) 0.045(3) Uani 1 1 d . . .
H32A H 0.5126 0.9152 0.0317 0.068 Uiso 1 1 calc R . .
H32B H 0.5065 0.9430 0.0715 0.068 Uiso 1 1 calc R . .
H32C H 0.5155 0.9682 0.0308 0.068 Uiso 1 1 calc R . .
C33A C 0.3849(5) 0.9353(4) -0.0166(3) 0.049(3) Uani 1 1 d . . .
H33A H 0.3300 0.9366 -0.0253 0.074 Uiso 1 1 calc R . .
H33B H 0.4036 0.9060 -0.0227 0.074 Uiso 1 1 calc R . .
H33C H 0.4092 0.9581 -0.0309 0.074 Uiso 1 1 calc R . .
C34A C 0.2461(4) 0.8002(3) 0.0381(3) 0.033(2) Uani 1 1 d . . .
H34A H 0.2173 0.8096 0.0118 0.040 Uiso 1 1 calc R . .
H34B H 0.2093 0.7893 0.0547 0.040 Uiso 1 1 calc R . .
C35A C 0.3000(4) 0.7616(3) 0.0312(3) 0.0256(19) Uiso 1 1 d . . .
C36A C 0.3315(4) 0.7340(3) 0.0641(3) 0.026(2) Uiso 1 1 d . . .
C37A C 0.3869(4) 0.7002(3) 0.0584(3) 0.028(2) Uiso 1 1 d . . .
C38A C 0.4046(5) 0.6953(3) 0.0198(3) 0.032(2) Uiso 1 1 d . . .
H38A H 0.4415 0.6738 0.0160 0.038 Uiso 1 1 calc R . .
C39A C 0.3710(5) 0.7201(3) -0.0138(3) 0.032(2) Uiso 1 1 d . . .
C40A C 0.3189(5) 0.7545(3) -0.0072(3) 0.033(2) Uiso 1 1 d . . .
H40A H 0.2969 0.7727 -0.0290 0.040 Uiso 1 1 calc R . .
C41A C 0.3897(5) 0.7107(4) -0.0573(3) 0.047(3) Uiso 1 1 d . . .
C42A C 0.3506(9) 0.7457(6) -0.0912(5) 0.065(6) Uiso 0.72(2) 1 d P . .
C42I C 0.415(3) 0.7617(17) -0.0741(15) 0.075(16) Uiso 0.28(2) 1 d P . .
C43A C 0.3551(9) 0.6623(6) -0.0719(5) 0.073(6) Uiso 0.72(2) 1 d P . .
C43I C 0.316(2) 0.6989(16) -0.0867(14) 0.068(15) Uiso 0.28(2) 1 d P . .
C44A C 0.4779(8) 0.7096(6) -0.0556(5) 0.059(5) Uiso 0.72(2) 1 d P . .
C44I C 0.465(2) 0.6788(17) -0.0549(13) 0.057(13) Uiso 0.28(2) 1 d P . .
C45A C 0.4263(4) 0.6722(3) 0.0933(3) 0.031(2) Uani 1 1 d . . .
H45A H 0.4326 0.6900 0.1183 0.037 Uiso 1 1 calc R . .
H45B H 0.4772 0.6638 0.0882 0.037 Uiso 1 1 calc R . .
C46A C 0.3810(4) 0.6298(3) 0.0990(3) 0.028(2) Uiso 1 1 d . . .
C47A C 0.3205(4) 0.6314(3) 0.1217(3) 0.029(2) Uiso 1 1 d . . .
C48A C 0.2718(5) 0.5937(3) 0.1210(3) 0.033(2) Uiso 1 1 d . . .
C49A C 0.2879(5) 0.5552(3) 0.0996(3) 0.035(2) Uiso 1 1 d . . .
H49A H 0.2555 0.5303 0.0995 0.042 Uiso 1 1 calc R . .
C50A C 0.3494(5) 0.5520(3) 0.0785(3) 0.037(2) Uiso 1 1 d . . .
C51A C 0.3945(5) 0.5910(3) 0.0779(3) 0.032(2) Uiso 1 1 d . . .
H51A H 0.4349 0.5907 0.0629 0.038 Uiso 1 1 calc R . .
C52A C 0.3678(6) 0.5093(4) 0.0548(3) 0.052(3) Uiso 1 1 d . . .
C53A C 0.3674(10) 0.5198(6) 0.0097(6) 0.071(6) Uiso 0.705(19) 1 d P . .
C53I C 0.431(2) 0.5120(14) 0.0295(12) 0.072(13) Uiso 0.295(19) 1 d P . .
C54A C 0.3125(12) 0.4680(7) 0.0596(6) 0.082(7) Uiso 0.705(19) 1 d P . .
C54I C 0.283(2) 0.5012(14) 0.0198(12) 0.076(14) Uiso 0.295(19) 1 d P . .
C55A C 0.4538(10) 0.4933(7) 0.0733(6) 0.080(7) Uiso 0.705(19) 1 d P . .
C55I C 0.3630(18) 0.4656(11) 0.0789(10) 0.048(10) Uiso 0.295(19) 1 d P . .
C56A C 0.2017(4) 0.5939(3) 0.1430(3) 0.030(2) Uani 1 1 d . . .
H56A H 0.1895 0.6251 0.1485 0.036 Uiso 1 1 calc R . .
H56B H 0.1580 0.5816 0.1244 0.036 Uiso 1 1 calc R . .
C57A C 0.2103(4) 0.5680(3) 0.1823(3) 0.0259(19) Uiso 1 1 d . . .
C58A C 0.2350(4) 0.5897(3) 0.2201(3) 0.0228(19) Uiso 1 1 d . . .
C59A C 0.2409(4) 0.5657(3) 0.2568(2) 0.0209(18) Uiso 1 1 d . . .
C60A C 0.2229(4) 0.5198(3) 0.2555(3) 0.027(2) Uiso 1 1 d . . .
H60A H 0.2255 0.5041 0.2801 0.032 Uiso 1 1 calc R . .
C61A C 0.2012(4) 0.4963(3) 0.2186(3) 0.030(2) Uiso 1 1 d . . .
C62A C 0.1942(4) 0.5218(3) 0.1823(3) 0.029(2) Uiso 1 1 d . . .
H62A H 0.1782 0.5074 0.1573 0.035 Uiso 1 1 calc R . .
C63A C 0.1808(5) 0.4455(3) 0.2178(3) 0.030(2) Uiso 1 1 d . . .
C64A C 0.1759(6) 0.4253(3) 0.1749(3) 0.041(2) Uani 1 1 d . . .
H64A H 0.1337 0.4389 0.1568 0.062 Uiso 1 1 calc R . .
H64B H 0.1676 0.3932 0.1761 0.062 Uiso 1 1 calc R . .
H64C H 0.2232 0.4310 0.1648 0.062 Uiso 1 1 calc R . .
C65A C 0.1019(5) 0.4394(3) 0.2320(3) 0.044(3) Uani 1 1 d . . .
H65A H 0.0865 0.4082 0.2291 0.065 Uiso 1 1 calc R . .
H65B H 0.0640 0.4580 0.2154 0.065 Uiso 1 1 calc R . .
H65C H 0.1063 0.4483 0.2602 0.065 Uiso 1 1 calc R . .
C66A C 0.2433(5) 0.4204(3) 0.2474(3) 0.041(2) Uani 1 1 d . . .
H66A H 0.2330 0.3885 0.2459 0.061 Uiso 1 1 calc R . .
H66B H 0.2431 0.4309 0.2749 0.061 Uiso 1 1 calc R . .
H66C H 0.2929 0.4262 0.2399 0.061 Uiso 1 1 calc R . .
C67A C 0.2665(4) 0.5885(3) 0.2972(3) 0.027(2) Uani 1 1 d . . .
H67A H 0.2427 0.6181 0.2973 0.032 Uiso 1 1 calc R . .
H67B H 0.2513 0.5707 0.3192 0.032 Uiso 1 1 calc R . .
C68A C 0.3773(4) 0.6231(3) 0.3364(3) 0.031(2) Uani 1 1 d . . .
H68A H 0.3739 0.6090 0.3626 0.037 Uiso 1 1 calc R . .
H68B H 0.3478 0.6510 0.3341 0.037 Uiso 1 1 calc R . .
U2 U -0.171421(17) 0.792259(12) 0.124156(10) 0.02514(10) Uani 1 1 d . . .
O1B O -0.1211(3) 0.8584(2) 0.14571(17) 0.0275(14) Uani 1 1 d . . .
O2B O -0.0766(3) 0.76153(19) 0.16989(17) 0.0253(13) Uani 1 1 d . . .
O3B O -0.1134(3) 0.7109(2) 0.28400(18) 0.0349(15) Uani 1 1 d . . .
O4B O -0.2493(3) 0.6529(2) 0.21445(19) 0.0341(15) Uani 1 1 d . . .
O5B O -0.1820(3) 0.6518(2) 0.14800(18) 0.0318(15) Uani 1 1 d . . .
O6B O -0.2042(3) 0.72061(19) 0.09986(17) 0.0260(14) Uani 1 1 d . . .
O7B O -0.2828(3) 0.81457(19) 0.08285(17) 0.0275(14) Uani 1 1 d . . .
O8B O -0.1983(3) 0.9037(2) 0.06697(19) 0.0322(15) Uani 1 1 d . . .
O9B O -0.2292(3) 0.7911(2) 0.16358(17) 0.0293(14) Uani 1 1 d . . .
O10B O -0.1156(3) 0.7945(2) 0.08278(17) 0.0290(14) Uani 1 1 d . . .
C1B C -0.0649(5) 0.8862(3) 0.1352(3) 0.030(2) Uiso 1 1 d . . .
C2B C 0.0136(4) 0.8737(3) 0.1471(3) 0.027(2) Uiso 1 1 d . . .
C3B C 0.0681(5) 0.9018(3) 0.1345(3) 0.027(2) Uiso 1 1 d . . .
H3B H 0.1198 0.8937 0.1414 0.033 Uiso 1 1 calc R . .
C4B C 0.0505(4) 0.9420(3) 0.1121(3) 0.028(2) Uiso 1 1 d . . .
C5B C -0.0284(4) 0.9529(3) 0.1012(3) 0.031(2) Uiso 1 1 d . . .
H5B1 H -0.0427 0.9790 0.0862 0.037 Uiso 1 1 calc R . .
C6B C -0.0859(4) 0.9246(3) 0.1129(3) 0.027(2) Uiso 1 1 d . . .
C7B C 0.1140(5) 0.9702(3) 0.0988(3) 0.034(2) Uiso 1 1 d . . .
C8B C 0.1565(5) 0.9424(4) 0.0698(3) 0.051(3) Uani 1 1 d . . .
H8B1 H 0.1974 0.9603 0.0620 0.077 Uiso 1 1 calc R . .
H8B2 H 0.1208 0.9341 0.0457 0.077 Uiso 1 1 calc R . .
H8B3 H 0.1778 0.9155 0.0836 0.077 Uiso 1 1 calc R . .
C9B C 0.1730(6) 0.9840(4) 0.1366(3) 0.058(3) Uani 1 1 d . . .
H9B1 H 0.2135 1.0014 0.1280 0.088 Uiso 1 1 calc R . .
H9B2 H 0.1945 0.9572 0.1506 0.088 Uiso 1 1 calc R . .
H9B3 H 0.1478 1.0018 0.1548 0.088 Uiso 1 1 calc R . .
C10B C 0.0842(5) 1.0130(3) 0.0754(4) 0.058(3) Uani 1 1 d . . .
H10D H 0.1270 1.0299 0.0686 0.087 Uiso 1 1 calc R . .
H10E H 0.0568 1.0313 0.0923 0.087 Uiso 1 1 calc R . .
H10F H 0.0502 1.0048 0.0507 0.087 Uiso 1 1 calc R . .
C11B C 0.0381(5) 0.8289(3) 0.1680(3) 0.032(2) Uani 1 1 d . . .
H11C H 0.0234 0.8048 0.1483 0.039 Uiso 1 1 calc R . .
H11D H 0.0940 0.8287 0.1747 0.039 Uiso 1 1 calc R . .
C12B C 0.0069(4) 0.8174(3) 0.2063(3) 0.0236(19) Uiso 1 1 d . . .
C13B C -0.0479(4) 0.7824(3) 0.2060(3) 0.0235(19) Uiso 1 1 d . . .
C14B C -0.0695(4) 0.7688(3) 0.2432(3) 0.0251(19) Uiso 1 1 d . . .
C15B C -0.0392(4) 0.7905(3) 0.2792(3) 0.030(2) Uiso 1 1 d . . .
H15B H -0.0548 0.7813 0.3035 0.036 Uiso 1 1 calc R . .
C16B C 0.0146(4) 0.8260(3) 0.2806(3) 0.030(2) Uiso 1 1 d . . .
C17B C 0.0363(5) 0.8379(3) 0.2438(3) 0.030(2) Uiso 1 1 d . . .
H17B H 0.0725 0.8609 0.2439 0.036 Uiso 1 1 calc R . .
C18B C 0.0459(5) 0.8473(3) 0.3224(3) 0.032(2) Uiso 1 1 d . . .
C19B C 0.0811(6) 0.8113(3) 0.3530(3) 0.047(3) Uani 1 1 d . . .
H19D H 0.1234 0.7969 0.3431 0.070 Uiso 1 1 calc R . .
H19E H 0.0427 0.7891 0.3562 0.070 Uiso 1 1 calc R . .
H19F H 0.0995 0.8252 0.3791 0.070 Uiso 1 1 calc R . .
C20B C 0.1107(6) 0.8817(3) 0.3189(3) 0.052(3) Uani 1 1 d . . .
H20D H 0.1290 0.8946 0.3455 0.078 Uiso 1 1 calc R . .
H20E H 0.0908 0.9053 0.3001 0.078 Uiso 1 1 calc R . .
H20F H 0.1524 0.8666 0.3091 0.078 Uiso 1 1 calc R . .
C21B C -0.0181(6) 0.8727(4) 0.3387(3) 0.056(3) Uani 1 1 d . . .
H21D H -0.0617 0.8530 0.3384 0.084 Uiso 1 1 calc R . .
H21E H -0.0333 0.8985 0.3216 0.084 Uiso 1 1 calc R . .
H21F H 0.0003 0.8825 0.3663 0.084 Uiso 1 1 calc R . .
C22B C -0.1263(5) 0.7301(3) 0.2433(3) 0.030(2) Uani 1 1 d . . .
H22C H -0.1788 0.7411 0.2364 0.036 Uiso 1 1 calc R . .
H22D H -0.1180 0.7073 0.2233 0.036 Uiso 1 1 calc R . .
C23B C -0.1732(5) 0.6801(3) 0.2925(3) 0.038(2) Uani 1 1 d . . .
H23C H -0.2232 0.6920 0.2804 0.046 Uiso 1 1 calc R . .
H23D H -0.1716 0.6783 0.3220 0.046 Uiso 1 1 calc R . .
C24B C -0.1644(5) 0.6330(3) 0.2760(3) 0.031(2) Uiso 1 1 d . . .
C25B C -0.2010(4) 0.6209(3) 0.2357(3) 0.028(2) Uiso 1 1 d . . .
C26B C -0.1889(5) 0.5790(3) 0.2192(3) 0.031(2) Uiso 1 1 d . . .
C27B C -0.1418(4) 0.5476(3) 0.2439(3) 0.031(2) Uiso 1 1 d . . .
H27B H -0.1332 0.5195 0.2328 0.037 Uiso 1 1 calc R . .
C28B C -0.1076(5) 0.5568(3) 0.2841(3) 0.037(2) Uiso 1 1 d . . .
C29B C -0.1191(5) 0.5999(3) 0.2987(3) 0.033(2) Uiso 1 1 d . . .
H29B H -0.0953 0.6072 0.3252 0.039 Uiso 1 1 calc R . .
C30B C -0.0544(5) 0.5218(3) 0.3107(3) 0.039(2) Uiso 1 1 d . . .
C31B C 0.0293(6) 0.5384(4) 0.3162(4) 0.060(3) Uani 1 1 d . . .
H31D H 0.0613 0.5191 0.3353 0.090 Uiso 1 1 calc R . .
H31E H 0.0321 0.5689 0.3265 0.090 Uiso 1 1 calc R . .
H31F H 0.0469 0.5377 0.2902 0.090 Uiso 1 1 calc R . .
C32B C -0.0588(6) 0.4758(3) 0.2898(3) 0.057(3) Uani 1 1 d . . .
H32D H -0.1115 0.4658 0.2845 0.085 Uiso 1 1 calc R . .
H32E H -0.0283 0.4544 0.3074 0.085 Uiso 1 1 calc R . .
H32F H -0.0394 0.4782 0.2644 0.085 Uiso 1 1 calc R . .
C33B C -0.0810(6) 0.5183(4) 0.3524(3) 0.058(3) Uani 1 1 d . . .
H33D H -0.1343 0.5093 0.3484 0.087 Uiso 1 1 calc R . .
H33E H -0.0752 0.5472 0.3659 0.087 Uiso 1 1 calc R . .
H33F H -0.0503 0.4961 0.3690 0.087 Uiso 1 1 calc R . .
C34B C -0.2215(5) 0.5661(3) 0.1760(3) 0.034(2) Uani 1 1 d . . .
H34C H -0.2670 0.5843 0.1667 0.041 Uiso 1 1 calc R . .
H34D H -0.2375 0.5346 0.1754 0.041 Uiso 1 1 calc R . .
C35B C -0.1642(4) 0.5724(3) 0.1466(3) 0.029(2) Uiso 1 1 d . . .
C36B C -0.1446(4) 0.6150(3) 0.1348(3) 0.0256(19) Uiso 1 1 d . . .
C37B C -0.0890(5) 0.6216(3) 0.1097(3) 0.032(2) Uiso 1 1 d . . .
C38B C -0.0578(5) 0.5824(3) 0.0944(3) 0.031(2) Uiso 1 1 d . . .
H38B H -0.0221 0.5862 0.0767 0.037 Uiso 1 1 calc R . .
C39B C -0.0772(5) 0.5386(3) 0.1040(3) 0.032(2) Uiso 1 1 d . . .
C40B C -0.1299(5) 0.5345(3) 0.1309(3) 0.035(2) Uiso 1 1 d . . .
H40B H -0.1431 0.5056 0.1387 0.042 Uiso 1 1 calc R . .
C41B C -0.0469(5) 0.4986(3) 0.0837(3) 0.038(2) Uiso 1 1 d . . .
C42B C -0.0981(7) 0.4912(5) 0.0420(4) 0.087(4) Uani 1 1 d U . .
H42A H -0.1505 0.4867 0.0459 0.131 Uiso 1 1 calc R . .
H42B H -0.0806 0.4650 0.0291 0.131 Uiso 1 1 calc R . .
H42C H -0.0953 0.5173 0.0250 0.131 Uiso 1 1 calc R . .
C43B C 0.0354(7) 0.5064(4) 0.0746(4) 0.078(4) Uani 1 1 d . . .
H43A H 0.0511 0.4806 0.0603 0.118 Uiso 1 1 calc R . .
H43B H 0.0703 0.5105 0.0999 0.118 Uiso 1 1 calc R . .
H43C H 0.0359 0.5329 0.0578 0.118 Uiso 1 1 calc R . .
C44B C -0.0458(9) 0.4554(4) 0.1079(4) 0.091(5) Uani 1 1 d . . .
H44A H -0.0219 0.4319 0.0943 0.136 Uiso 1 1 calc R . .
H44B H -0.0978 0.4467 0.1098 0.136 Uiso 1 1 calc R . .
H44C H -0.0171 0.4599 0.1350 0.136 Uiso 1 1 calc R . .
C45B C -0.0697(5) 0.6674(3) 0.0949(3) 0.028(2) Uani 1 1 d . . .
H45C H -0.0180 0.6669 0.0882 0.033 Uiso 1 1 calc R . .
H45D H -0.0704 0.6894 0.1166 0.033 Uiso 1 1 calc R . .
C46B C -0.1263(4) 0.6817(3) 0.0574(3) 0.027(2) Uiso 1 1 d . . .
C47B C -0.1946(4) 0.7059(3) 0.0621(3) 0.0272(19) Uiso 1 1 d . . .
C48B C -0.2501(4) 0.7132(3) 0.0269(2) 0.0237(19) Uiso 1 1 d . . .
C49B C -0.2363(5) 0.6974(3) -0.0110(3) 0.030(2) Uiso 1 1 d . . .
H49B H -0.2739 0.7025 -0.0339 0.036 Uiso 1 1 calc R . .
C50B C -0.1692(4) 0.6745(3) -0.0164(3) 0.0272(19) Uiso 1 1 d . . .
C51B C -0.1156(5) 0.6673(3) 0.0190(3) 0.031(2) Uiso 1 1 d . . .
H51B H -0.0703 0.6519 0.0167 0.037 Uiso 1 1 calc R . .
C52B C -0.1559(5) 0.6546(3) -0.0568(3) 0.032(2) Uiso 1 1 d . . .
C53B C -0.2252(5) 0.6613(4) -0.0914(3) 0.048(3) Uani 1 1 d . . .
H53A H -0.2141 0.6476 -0.1162 0.073 Uiso 1 1 calc R . .
H53B H -0.2344 0.6931 -0.0959 0.073 Uiso 1 1 calc R . .
H53C H -0.2701 0.6474 -0.0838 0.073 Uiso 1 1 calc R . .
C54B C -0.1406(7) 0.6031(4) -0.0522(3) 0.062(3) Uani 1 1 d . . .
H54A H -0.0955 0.5980 -0.0319 0.093 Uiso 1 1 calc R . .
H54B H -0.1325 0.5908 -0.0780 0.093 Uiso 1 1 calc R . .
H54C H -0.1842 0.5886 -0.0437 0.093 Uiso 1 1 calc R . .
C55B C -0.0848(5) 0.6758(4) -0.0702(3) 0.048(3) Uani 1 1 d . . .
H55A H -0.0763 0.6621 -0.0955 0.073 Uiso 1 1 calc R . .
H55B H -0.0405 0.6709 -0.0494 0.073 Uiso 1 1 calc R . .
H55C H -0.0929 0.7078 -0.0743 0.073 Uiso 1 1 calc R . .
C56B C -0.3237(4) 0.7380(3) 0.0295(3) 0.028(2) Uani 1 1 d . . .
H56C H -0.3320 0.7376 0.0578 0.033 Uiso 1 1 calc R . .
H56D H -0.3663 0.7218 0.0133 0.033 Uiso 1 1 calc R . .
C57B C -0.3253(4) 0.7866(3) 0.0150(3) 0.027(2) Uiso 1 1 d . . .
C58B C -0.3025(4) 0.8221(3) 0.0421(2) 0.0213(18) Uiso 1 1 d . . .
C59B C -0.3060(4) 0.8669(3) 0.0269(3) 0.0245(19) Uiso 1 1 d . . .
C60B C -0.3315(4) 0.8746(3) -0.0143(3) 0.029(2) Uiso 1 1 d . . .
H60B H -0.3321 0.9042 -0.0240 0.035 Uiso 1 1 calc R . .
C61B C -0.3568(5) 0.8397(3) -0.0423(3) 0.030(2) Uiso 1 1 d . . .
C62B C -0.3522(4) 0.7968(3) -0.0260(3) 0.029(2) Uiso 1 1 d . . .
H62B H -0.3682 0.7728 -0.0436 0.035 Uiso 1 1 calc R . .
C63B C -0.3894(5) 0.8511(3) -0.0865(3) 0.039(2) Uiso 1 1 d . . .
C64B C -0.4103(7) 0.8083(4) -0.1126(3) 0.063(3) Uani 1 1 d . . .
H64D H -0.4327 0.8169 -0.1400 0.095 Uiso 1 1 calc R . .
H64E H -0.4468 0.7905 -0.1007 0.095 Uiso 1 1 calc R . .
H64F H -0.3646 0.7907 -0.1133 0.095 Uiso 1 1 calc R . .
C65B C -0.3327(6) 0.8792(4) -0.1058(3) 0.063(4) Uani 1 1 d . . .
H65D H -0.3540 0.8855 -0.1339 0.094 Uiso 1 1 calc R . .
H65E H -0.2852 0.8627 -0.1046 0.094 Uiso 1 1 calc R . .
H65F H -0.3228 0.9071 -0.0910 0.094 Uiso 1 1 calc R . .
C66B C -0.4653(5) 0.8780(4) -0.0878(3) 0.056(3) Uani 1 1 d . . .
H66D H -0.4868 0.8849 -0.1158 0.084 Uiso 1 1 calc R . .
H66E H -0.4548 0.9057 -0.0726 0.084 Uiso 1 1 calc R . .
H66F H -0.5014 0.8602 -0.0758 0.084 Uiso 1 1 calc R . .
C67B C -0.2800(4) 0.9050(3) 0.0557(3) 0.032(2) Uani 1 1 d . . .
H67C H -0.2957 0.9336 0.0426 0.039 Uiso 1 1 calc R . .
H67D H -0.3039 0.9023 0.0801 0.039 Uiso 1 1 calc R . .
C68B C -0.1691(4) 0.9352(3) 0.0987(3) 0.031(2) Uani 1 1 d . . .
H68C H -0.1976 0.9326 0.1214 0.037 Uiso 1 1 calc R . .
H68D H -0.1747 0.9660 0.0882 0.037 Uiso 1 1 calc R . .
N1 N 0.5031(4) 0.5522(3) 0.2271(3) 0.041(2) Uani 1 1 d . . .
N2 N -0.0422(4) 0.8168(3) 0.0210(2) 0.0349(19) Uani 1 1 d . . .
N3 N 0.1078(4) 0.6792(3) 0.2157(2) 0.042(2) Uani 1 1 d . . .
N4 N 0.5852(4) 0.8004(3) 0.1191(2) 0.0322(19) Uani 1 1 d . . .
N5 N 1.1177(9) 0.7634(7) -0.0498(5) 0.155(6) Uani 1 1 d U . .
N6 N 0.8189(6) 0.9545(4) 0.2793(4) 0.078(3) Uani 1 1 d . . .
N7 N 0.5706(11) 0.6131(6) 0.0237(7) 0.183(9) Uani 1 1 d . . .
N8 N 1.3183(7) 0.7346(4) 0.3596(4) 0.089(4) Uani 1 1 d . . .
N9 N 0.244(2) 0.5702(16) -0.0860(10) 0.45(3) Uani 1 1 d . . .
N10 N 0.0841(6) 0.6259(4) 0.0326(4) 0.105(5) Uani 1 1 d . . .
C1 C 0.4697(5) 0.5180(4) 0.1955(3) 0.050(3) Uani 1 1 d . . .
H1A H 0.5016 0.4911 0.1987 0.059 Uiso 1 1 calc R . .
H1B H 0.4709 0.5303 0.1684 0.059 Uiso 1 1 calc R . .
C2 C 0.3878(5) 0.5050(4) 0.1986(4) 0.065(4) Uani 1 1 d . . .
H2A H 0.3881 0.4823 0.2194 0.098 Uiso 1 1 calc R . .
H2B H 0.3628 0.4933 0.1727 0.098 Uiso 1 1 calc R . .
H2C H 0.3604 0.5313 0.2056 0.098 Uiso 1 1 calc R . .
C3 C 0.5015(7) 0.5385(4) 0.2715(4) 0.064(4) Uani 1 1 d . . .
H3C H 0.5272 0.5618 0.2895 0.077 Uiso 1 1 calc R . .
H3D H 0.4481 0.5373 0.2757 0.077 Uiso 1 1 calc R . .
C4 C 0.5388(8) 0.4939(4) 0.2838(4) 0.085(4) Uani 1 1 d . . .
H4A H 0.5132 0.4704 0.2666 0.128 Uiso 1 1 calc R . .
H4C H 0.5349 0.4877 0.3119 0.128 Uiso 1 1 calc R . .
H4D H 0.5922 0.4950 0.2809 0.128 Uiso 1 1 calc R . .
C5 C 0.5818(5) 0.5687(4) 0.2203(4) 0.057(3) Uani 1 1 d . . .
H5C H 0.6170 0.5432 0.2216 0.069 Uiso 1 1 calc R . .
H5D H 0.6024 0.5899 0.2417 0.069 Uiso 1 1 calc R . .
C6 C 0.5755(6) 0.5916(4) 0.1787(4) 0.070(4) Uani 1 1 d . . .
H6A H 0.5730 0.5690 0.1576 0.105 Uiso 1 1 calc R . .
H6B H 0.6199 0.6105 0.1783 0.105 Uiso 1 1 calc R . .
H6C H 0.5297 0.6099 0.1738 0.105 Uiso 1 1 calc R . .
C7 C -0.0476(6) 0.8678(4) 0.0223(3) 0.051(3) Uani 1 1 d . . .
H7A H -0.1016 0.8764 0.0186 0.062 Uiso 1 1 calc R . .
H7B H -0.0233 0.8782 0.0492 0.062 Uiso 1 1 calc R . .
C8 C -0.0108(7) 0.8912(4) -0.0095(4) 0.068(4) Uani 1 1 d . . .
H8A H -0.0134 0.9233 -0.0058 0.102 Uiso 1 1 calc R . .
H8B H -0.0376 0.8832 -0.0363 0.102 Uiso 1 1 calc R . .
H8C H 0.0422 0.8820 -0.0069 0.102 Uiso 1 1 calc R . .
C9 C 0.0401(5) 0.8024(3) 0.0357(3) 0.040(3) Uani 1 1 d . . .
H9A H 0.0599 0.8180 0.0611 0.048 Uiso 1 1 calc R . .
H9B H 0.0716 0.8108 0.0155 0.048 Uiso 1 1 calc R . .
C10 C 0.0453(5) 0.7518(4) 0.0428(4) 0.060(3) Uani 1 1 d . . .
H10G H 0.0982 0.7434 0.0517 0.090 Uiso 1 1 calc R . .
H10H H 0.0257 0.7363 0.0177 0.090 Uiso 1 1 calc R . .
H10I H 0.0153 0.7435 0.0634 0.090 Uiso 1 1 calc R . .
C11 C -0.0745(6) 0.7962(4) -0.0186(3) 0.055(3) Uani 1 1 d . . .
H11E H -0.0748 0.7635 -0.0157 0.066 Uiso 1 1 calc R . .
H11F H -0.0419 0.8036 -0.0387 0.066 Uiso 1 1 calc R . .
C12 C -0.1567(5) 0.8127(4) -0.0342(3) 0.057(3) Uani 1 1 d . . .
H12A H -0.1788 0.7954 -0.0579 0.085 Uiso 1 1 calc R . .
H12B H -0.1555 0.8441 -0.0415 0.085 Uiso 1 1 calc R . .
H12C H -0.1875 0.8090 -0.0130 0.085 Uiso 1 1 calc R . .
C13 C 0.0937(6) 0.6851(5) 0.2571(3) 0.076(5) Uani 1 1 d . . .
H13A H 0.0946 0.6558 0.2705 0.092 Uiso 1 1 calc R . .
H13B H 0.0430 0.6983 0.2566 0.092 Uiso 1 1 calc R . .
C14 C 0.1582(7) 0.7174(4) 0.2823(4) 0.068(4) Uani 1 1 d . . .
H14A H 0.1557 0.7153 0.3111 0.102 Uiso 1 1 calc R . .
H14B H 0.1491 0.7481 0.2733 0.102 Uiso 1 1 calc R . .
H14C H 0.2084 0.7080 0.2777 0.102 Uiso 1 1 calc R . .
C15 C 0.1112(6) 0.7223(4) 0.1927(4) 0.062(4) Uani 1 1 d . . .
H15C H 0.1493 0.7419 0.2086 0.074 Uiso 1 1 calc R . .
H15D H 0.0615 0.7373 0.1905 0.074 Uiso 1 1 calc R . .
C16 C 0.1309(5) 0.7176(3) 0.1502(3) 0.040(3) Uani 1 1 d . . .
H16A H 0.1381 0.7471 0.1392 0.060 Uiso 1 1 calc R . .
H16B H 0.0896 0.7023 0.1328 0.060 Uiso 1 1 calc R . .
H16C H 0.1776 0.7004 0.1515 0.060 Uiso 1 1 calc R . .
C17 C 0.0442(6) 0.6498(4) 0.1914(4) 0.065(4) Uani 1 1 d . . .
H17C H 0.0588 0.6417 0.1653 0.078 Uiso 1 1 calc R . .
H17D H -0.0033 0.6671 0.1858 0.078 Uiso 1 1 calc R . .
C18 C 0.0300(5) 0.6063(4) 0.2146(3) 0.056(3) Uani 1 1 d . . .
H18A H 0.0783 0.5915 0.2240 0.085 Uiso 1 1 calc R . .
H18B H -0.0032 0.5865 0.1966 0.085 Uiso 1 1 calc R . .
H18C H 0.0059 0.6139 0.2378 0.085 Uiso 1 1 calc R . .
C19I C 0.6011(8) 0.7677(6) 0.1562(5) 0.042(4) Uiso 0.647(15) 1 d P . .
C19J C 0.5599(14) 0.7554(10) 0.1252(8) 0.044(8) Uiso 0.353(15) 1 d P . .
C20 C 0.6258(5) 0.7220(3) 0.1483(3) 0.040(2) Uani 1 1 d . . .
C21I C 0.5666(8) 0.8464(5) 0.1303(5) 0.039(4) Uiso 0.647(15) 1 d P . .
C21J C 0.6012(13) 0.8265(9) 0.1617(8) 0.035(7) Uiso 0.353(15) 1 d P . .
C22 C 0.6339(6) 0.8703(4) 0.1600(3) 0.054(3) Uani 1 1 d . . .
C23I C 0.5222(7) 0.7781(5) 0.0872(5) 0.036(4) Uiso 0.647(15) 1 d P . .
C23J C 0.5218(14) 0.8292(9) 0.0908(8) 0.042(8) Uiso 0.353(15) 1 d P . .
C24 C 0.4984(5) 0.8085(3) 0.0493(3) 0.043(3) Uani 1 1 d . . .
C25 C 1.0789(9) 0.7677(6) -0.0825(6) 0.102(5) Uani 1 1 d U . .
C26 C 1.0306(7) 0.7647(4) -0.1203(4) 0.069(4) Uani 1 1 d . . .
H26A H 0.9882 0.7853 -0.1209 0.104 Uiso 1 1 calc R . .
H26B H 1.0113 0.7343 -0.1243 0.104 Uiso 1 1 calc R . .
H26C H 1.0591 0.7723 -0.1418 0.104 Uiso 1 1 calc R . .
C27 C 0.8268(6) 0.9263(4) 0.2572(4) 0.048(3) Uani 1 1 d . . .
C28 C 0.8392(6) 0.8896(4) 0.2292(3) 0.060(3) Uani 1 1 d . . .
H28A H 0.7917 0.8832 0.2111 0.090 Uiso 1 1 calc R . .
H28B H 0.8562 0.8630 0.2448 0.090 Uiso 1 1 calc R . .
H28C H 0.8777 0.8985 0.2133 0.090 Uiso 1 1 calc R . .
C29 C 0.6395(11) 0.6054(6) 0.0419(6) 0.111(6) Uani 1 1 d U . .
C30 C 0.7179(8) 0.5969(5) 0.0493(5) 0.101(5) Uani 1 1 d U . .
H30A H 0.7273 0.5666 0.0408 0.152 Uiso 1 1 calc R . .
H30B H 0.7372 0.6001 0.0781 0.152 Uiso 1 1 calc R . .
H30C H 0.7438 0.6180 0.0341 0.152 Uiso 1 1 calc R . .
C31 C 1.3414(8) 0.7546(5) 0.3344(5) 0.073(4) Uani 1 1 d . . .
C32 C 1.3725(7) 0.7816(4) 0.3045(4) 0.071(4) Uani 1 1 d . . .
H32G H 1.3407 0.7781 0.2781 0.107 Uiso 1 1 calc R . .
H32H H 1.4241 0.7717 0.3031 0.107 Uiso 1 1 calc R . .
H32I H 1.3735 0.8129 0.3125 0.107 Uiso 1 1 calc R . .
C33 C 0.2986(17) 0.5546(10) -0.1033(9) 0.176(10) Uani 1 1 d U . .
C34 C 0.3641(15) 0.5262(10) -0.1128(8) 0.229(12) Uani 1 1 d U . .
H34E H 0.4121 0.5389 -0.0995 0.343 Uiso 1 1 calc R . .
H34F H 0.3632 0.5257 -0.1419 0.343 Uiso 1 1 calc R . .
H34G H 0.3591 0.4959 -0.1030 0.343 Uiso 1 1 calc R . .
C35 C 0.1413(6) 0.6322(4) 0.0228(4) 0.062(4) Uani 1 1 d . . .
C36 C 0.2150(6) 0.6383(4) 0.0099(4) 0.068(4) Uani 1 1 d . . .
H36A H 0.2552 0.6272 0.0308 0.102 Uiso 1 1 calc R . .
H36B H 0.2232 0.6699 0.0054 0.102 Uiso 1 1 calc R . .
H36C H 0.2157 0.6219 -0.0152 0.102 Uiso 1 1 calc R . .

loop_
_atom_site_aniso_label
_atom_site_aniso_U_11
_atom_site_aniso_U_22
_atom_site_aniso_U_33
_atom_site_aniso_U_23
_atom_site_aniso_U_13
_atom_site_aniso_U_12
U1 0.02623(17) 0.02106(19) 0.0275(2) 0.00108(16) 0.00436(13) 0.00037(14)
O1A 0.038(3) 0.023(4) 0.023(3) -0.002(3) 0.001(2) 0.001(3)
O2A 0.032(3) 0.018(3) 0.034(4) -0.001(3) 0.005(3) 0.001(2)
O3A 0.044(4) 0.025(4) 0.032(4) 0.003(3) -0.002(3) 0.004(3)
O4A 0.037(3) 0.034(4) 0.034(4) 0.006(3) 0.014(3) 0.002(3)
O5A 0.037(3) 0.028(4) 0.025(4) -0.003(3) 0.011(3) 0.001(3)
O6A 0.034(3) 0.020(4) 0.031(4) -0.005(3) 0.010(3) 0.004(3)
O7A 0.024(3) 0.023(4) 0.034(4) 0.005(3) 0.003(2) -0.001(2)
O8A 0.017(3) 0.035(4) 0.043(4) -0.008(3) 0.003(2) -0.002(3)
O9A 0.030(3) 0.022(4) 0.036(4) 0.000(3) 0.004(3) -0.001(2)
O10A 0.031(3) 0.032(4) 0.027(4) -0.003(3) 0.005(3) -0.004(3)
C8A 0.037(6) 0.094(11) 0.063(8) 0.047(7) -0.002(5) 0.001(6)
C9A 0.060(6) 0.077(7) 0.085(8) 0.031(6) -0.016(5) -0.013(6)
C10A 0.065(8) 0.095(12) 0.087(11) 0.043(9) 0.006(7) 0.030(7)
C11A 0.031(5) 0.030(6) 0.038(6) -0.009(4) 0.005(4) -0.001(4)
C19A 0.109(10) 0.061(9) 0.040(8) -0.023(6) -0.011(7) -0.028(7)
C20A 0.068(7) 0.035(7) 0.059(8) -0.002(6) -0.014(6) -0.006(5)
C21A 0.046(7) 0.056(9) 0.118(12) -0.005(8) -0.007(7) -0.007(6)
C22A 0.032(5) 0.032(6) 0.032(6) 0.001(4) 0.004(4) -0.006(4)
C23A 0.057(6) 0.027(6) 0.024(6) 0.004(4) 0.006(4) 0.010(4)
C31A 0.069(7) 0.032(7) 0.047(7) 0.009(5) 0.017(5) 0.007(5)
C32A 0.042(5) 0.038(7) 0.055(7) 0.000(5) 0.003(5) -0.006(5)
C33A 0.048(6) 0.063(8) 0.037(7) 0.004(6) 0.007(5) -0.024(5)
C34A 0.027(5) 0.040(6) 0.032(6) 0.013(5) 0.002(4) -0.003(4)
C45A 0.027(4) 0.029(6) 0.036(6) -0.007(4) 0.007(4) -0.004(4)
C56A 0.027(4) 0.026(6) 0.035(6) 0.003(4) -0.004(4) -0.004(4)
C64A 0.070(7) 0.020(6) 0.034(6) -0.002(4) 0.010(5) -0.011(5)
C65A 0.050(6) 0.033(6) 0.048(7) 0.002(5) 0.010(5) -0.015(5)
C66A 0.047(6) 0.029(6) 0.050(7) -0.004(5) 0.019(5) -0.004(4)
C67A 0.027(4) 0.025(5) 0.032(6) 0.013(4) 0.015(4) 0.009(4)
C68A 0.033(5) 0.042(6) 0.018(5) -0.001(4) 0.006(4) -0.010(4)
U2 0.02445(17) 0.0237(2) 0.0273(2) -0.00116(16) 0.00433(12) 0.00051(14)
O1B 0.025(3) 0.028(4) 0.030(4) 0.003(3) 0.007(2) 0.007(3)
O2B 0.028(3) 0.023(4) 0.025(4) 0.004(3) 0.007(2) 0.002(2)
O3B 0.041(3) 0.032(4) 0.031(4) 0.007(3) 0.003(3) -0.014(3)
O4B 0.034(3) 0.032(4) 0.037(4) 0.002(3) 0.007(3) 0.002(3)
O5B 0.039(3) 0.019(4) 0.037(4) 0.004(3) 0.006(3) 0.011(3)
O6B 0.031(3) 0.023(4) 0.023(3) -0.001(3) 0.005(2) 0.005(2)
O7B 0.027(3) 0.027(4) 0.028(4) 0.001(3) 0.003(2) 0.002(2)
O8B 0.025(3) 0.028(4) 0.043(4) -0.006(3) 0.002(3) 0.002(3)
O9B 0.037(3) 0.020(4) 0.033(4) -0.002(3) 0.011(3) 0.001(3)
O10B 0.037(3) 0.025(4) 0.027(4) -0.001(3) 0.008(3) 0.001(3)
C8B 0.045(6) 0.038(7) 0.074(9) 0.004(6) 0.016(5) 0.002(5)
C9B 0.063(7) 0.053(8) 0.054(8) -0.003(6) -0.006(6) -0.027(6)
C10B 0.047(6) 0.030(7) 0.099(10) 0.027(6) 0.016(6) -0.004(5)
C11B 0.033(5) 0.028(6) 0.037(6) 0.016(5) 0.008(4) 0.003(4)
C19B 0.059(6) 0.043(7) 0.034(6) 0.003(5) -0.006(5) -0.006(5)
C20B 0.086(8) 0.037(7) 0.027(6) 0.000(5) -0.006(5) -0.035(6)
C21B 0.074(7) 0.047(8) 0.043(7) -0.016(6) -0.002(6) -0.004(6)
C22B 0.029(5) 0.031(6) 0.027(6) 0.003(4) 0.000(4) -0.001(4)
C23B 0.048(6) 0.029(6) 0.041(6) 0.000(5) 0.017(4) -0.007(5)
C31B 0.058(7) 0.045(8) 0.072(9) -0.009(6) -0.003(6) 0.007(6)
C32B 0.075(7) 0.033(7) 0.059(8) 0.017(6) 0.001(6) 0.012(5)
C33B 0.063(7) 0.057(8) 0.050(8) 0.017(6) 0.000(6) 0.003(6)
C34B 0.039(5) 0.037(6) 0.023(5) 0.005(4) -0.002(4) -0.003(4)
C42B 0.103(7) 0.072(8) 0.080(8) -0.039(6) -0.005(6) 0.017(6)
C43B 0.077(8) 0.050(9) 0.115(12) -0.024(8) 0.036(8) 0.012(7)
C44B 0.174(14) 0.037(8) 0.077(10) 0.023(7) 0.067(10) 0.047(9)
C45B 0.034(5) 0.021(5) 0.026(5) 0.005(4) 0.001(4) 0.009(4)
C53B 0.056(6) 0.051(8) 0.038(7) -0.014(5) 0.006(5) 0.011(5)
C54B 0.096(9) 0.036(7) 0.050(8) -0.009(6) 0.002(6) 0.030(6)
C55B 0.047(6) 0.071(8) 0.030(6) 0.008(6) 0.015(5) -0.001(5)
C56B 0.030(5) 0.031(6) 0.019(5) -0.004(4) -0.005(4) -0.004(4)
C64B 0.086(8) 0.056(9) 0.044(8) 0.002(6) 0.000(6) 0.019(6)
C65B 0.059(7) 0.081(10) 0.048(8) 0.030(7) 0.007(6) -0.007(6)
C66B 0.055(6) 0.066(9) 0.041(7) 0.003(6) -0.010(5) 0.015(6)
C67B 0.032(5) 0.024(6) 0.039(6) 0.002(4) 0.002(4) 0.002(4)
C68B 0.035(5) 0.013(5) 0.044(6) 0.002(4) 0.006(4) -0.004(4)
N1 0.046(5) 0.028(5) 0.047(6) -0.004(4) 0.002(4) 0.003(4)
N2 0.029(4) 0.028(5) 0.048(5) -0.003(4) 0.008(3) 0.008(3)
N3 0.030(4) 0.054(6) 0.045(6) 0.018(5) 0.010(4) 0.011(4)
N4 0.027(4) 0.037(5) 0.032(5) 0.008(4) 0.003(3) -0.002(3)
N5 0.125(9) 0.209(11) 0.132(9) -0.024(8) 0.024(7) -0.001(8)
N6 0.088(8) 0.063(8) 0.085(9) -0.010(7) 0.023(6) 0.000(6)
N7 0.155(15) 0.102(14) 0.31(3) -0.062(15) 0.094(16) 0.000(11)
N8 0.136(10) 0.061(9) 0.078(10) -0.016(7) 0.043(8) -0.016(7)
N9 0.38(4) 0.73(8) 0.26(4) 0.07(4) 0.10(3) 0.27(5)
N10 0.073(8) 0.086(10) 0.167(14) 0.044(9) 0.046(8) 0.030(7)
C1 0.048(6) 0.043(7) 0.058(8) -0.003(6) 0.011(5) -0.004(5)
C2 0.042(6) 0.030(7) 0.120(12) -0.005(7) 0.004(6) 0.002(5)
C3 0.074(8) 0.041(8) 0.073(10) -0.009(7) 0.000(6) 0.027(6)
C4 0.108(10) 0.067(10) 0.079(11) -0.006(8) 0.011(8) 0.035(8)
C5 0.029(5) 0.050(8) 0.094(10) -0.017(7) 0.014(5) -0.005(5)
C6 0.060(7) 0.065(9) 0.096(11) -0.026(8) 0.044(7) -0.014(6)
C7 0.061(7) 0.036(7) 0.055(8) -0.011(6) 0.001(5) 0.002(5)
C8 0.093(9) 0.029(7) 0.075(10) 0.009(6) -0.005(7) -0.010(6)
C9 0.037(5) 0.038(7) 0.048(7) 0.008(5) 0.013(4) 0.001(4)
C10 0.042(6) 0.059(9) 0.075(9) 0.032(7) 0.000(5) 0.003(5)
C11 0.055(7) 0.052(8) 0.059(8) -0.008(6) 0.011(5) -0.001(6)
C12 0.044(6) 0.081(10) 0.046(7) -0.007(6) 0.011(5) 0.012(6)
C13 0.051(7) 0.138(14) 0.042(8) 0.007(8) 0.011(5) 0.054(8)
C14 0.081(8) 0.063(9) 0.065(9) -0.019(7) 0.027(7) 0.008(7)
C15 0.047(6) 0.069(9) 0.074(9) 0.030(7) 0.024(6) 0.028(6)
C16 0.030(5) 0.041(7) 0.046(7) 0.011(5) -0.001(4) 0.002(4)
C17 0.055(7) 0.073(10) 0.060(9) 0.010(7) -0.014(6) -0.001(6)
C18 0.025(5) 0.069(9) 0.073(9) 0.043(7) 0.001(5) -0.006(5)
C20 0.042(5) 0.034(6) 0.044(7) 0.008(5) 0.009(4) -0.006(4)
C22 0.051(6) 0.057(8) 0.049(7) -0.013(6) -0.005(5) 0.011(5)
C24 0.045(6) 0.034(6) 0.049(7) 0.002(5) 0.006(5) 0.002(4)
C25 0.083(8) 0.136(10) 0.091(9) -0.003(8) 0.022(7) 0.010(7)
C26 0.080(8) 0.071(10) 0.051(8) 0.003(7) -0.004(6) 0.017(7)
C27 0.049(6) 0.053(8) 0.046(8) -0.007(6) 0.016(5) -0.001(5)
C28 0.047(6) 0.083(10) 0.049(8) -0.013(7) 0.007(5) 0.012(6)
C29 0.105(8) 0.099(9) 0.136(10) -0.018(8) 0.042(8) -0.013(8)
C30 0.094(7) 0.095(7) 0.101(7) 0.009(6) -0.024(5) -0.018(6)
C31 0.096(10) 0.045(9) 0.077(11) -0.019(8) 0.014(8) -0.003(7)
C32 0.106(10) 0.054(9) 0.059(9) -0.005(7) 0.026(7) -0.009(7)
C33 0.174(12) 0.169(13) 0.178(13) -0.011(9) 0.014(9) -0.003(9)
C34 0.223(14) 0.240(15) 0.226(15) -0.005(10) 0.049(10) -0.001(10)
C35 0.042(7) 0.074(10) 0.077(10) 0.000(7) 0.025(6) 0.007(6)
C36 0.045(6) 0.085(10) 0.072(9) -0.022(8) 0.006(6) -0.017(6)

loop_
_atom_type_symbol
_atom_type_description
_atom_type_scat_dispersion_real
_atom_type_scat_dispersion_imag
_atom_type_scat_source
C C 0.0033 0.0016 'International Tables Vol C Tables 4.2.6.8 and 6.1.1.4'
H H 0.0000 0.0000 'International Tables Vol C Tables 4.2.6.8 and 6.1.1.4'
N N 0.0061 0.0033 'International Tables Vol C Tables 4.2.6.8 and 6.1.1.4'
O O 0.0106 0.0060 'International Tables Vol C Tables 4.2.6.8 and 6.1.1.4'
U U -9.6767 9.6646 'International Tables Vol C Tables 4.2.6.8 and 6.1.1.4'

loop_
_geom_angle_atom_site_label_1
_geom_angle_atom_site_label_2
_geom_angle_atom_site_label_3
_geom_angle
_geom_angle_site_symmetry_1
_geom_angle_site_symmetry_3
_geom_angle_publ_flag
O9A U1 O10A 176.8(2) . . ?
O9A U1 O1A 93.8(2) . . ?
O10A U1 O1A 86.9(2) . . ?
O9A U1 O2A 87.9(2) . . ?
O10A U1 O2A 95.3(2) . . ?
O1A U1 O2A 83.5(2) . . ?
O9A U1 O7A 84.8(2) . . ?
O10A U1 O7A 91.9(2) . . ?
O1A U1 O7A 101.2(2) . . ?
O2A U1 O7A 171.56(19) . . ?
O9A U1 O6A 94.0(2) . . ?
O10A U1 O6A 85.7(2) . . ?
O1A U1 O6A 169.88(19) . . ?
O2A U1 O6A 90.4(2) . . ?
O7A U1 O6A 85.96(19) . . ?
C1A O1A U1 138.6(5) . . ?
C13A O2A U1 128.8(5) . . ?
C22A O3A C23A 113.8(6) . . ?
C47A O6A U1 123.1(5) . . ?
C58A O7A U1 130.8(5) . . ?
C67A O8A C68A 112.4(6) . . ?
O1A C1A C6A 121.5(7) . . ?
O1A C1A C2A 120.5(8) . . ?
C6A C1A C2A 118.0(8) . . ?
C3A C2A C1A 119.0(8) . . ?
C3A C2A C11A 121.7(7) . . ?
C1A C2A C11A 119.3(7) . . ?
C2A C3A C4A 123.1(8) . . ?
C5A C4A C3A 117.2(8) . . ?
C5A C4A C7A 123.8(9) . . ?
C3A C4A C7A 118.9(7) . . ?
C4A C5A C6A 121.8(9) . . ?
C1A C6A C5A 120.8(8) . . ?
C1A C6A C68A 117.4(8) . . ?
C5A C6A C68A 121.7(8) . . ?
C8A C7A C10A 108.4(10) . . ?
C8A C7A C9A 107.8(9) . . ?
C10A C7A C9A 108.7(9) . . ?
C8A C7A C4A 112.0(8) . . ?
C10A C7A C4A 109.0(8) . . ?
C9A C7A C4A 110.8(9) . . ?
C2A C11A C12A 114.5(7) . . ?
C17A C12A C13A 119.6(8) . . ?
C17A C12A C11A 122.0(8) . . ?
C13A C12A C11A 118.4(8) . . ?
O2A C13A C14A 120.8(7) . . ?
O2A C13A C12A 120.8(8) . . ?
C14A C13A C12A 118.3(8) . . ?
C13A C14A C15A 120.0(8) . . ?
C13A C14A C22A 118.5(7) . . ?
C15A C14A C22A 121.4(8) . . ?
C16A C15A C14A 121.7(9) . . ?
C17A C16A C15A 116.5(8) . . ?
C17A C16A C18A 121.4(8) . . ?
C15A C16A C18A 122.1(9) . . ?
C12A C17A C16A 123.9(8) . . ?
C20A C18A C19A 109.6(9) . . ?
C20A C18A C16A 112.5(8) . . ?
C19A C18A C16A 108.7(8) . . ?
C20A C18A C21A 107.4(9) . . ?
C19A C18A C21A 108.5(9) . . ?
C16A C18A C21A 110.1(9) . . ?
O3A C22A C14A 108.8(7) . . ?
O3A C23A C24A 112.8(7) . . ?
C29A C24A C25A 119.0(8) . . ?
C29A C24A C23A 120.9(8) . . ?
C25A C24A C23A 120.1(8) . . ?
O4A C25A C26A 121.8(8) . . ?
O4A C25A C24A 118.5(8) . . ?
C26A C25A C24A 119.7(8) . . ?
C27A C26A C25A 118.9(8) . . ?
C27A C26A C34A 120.0(8) . . ?
C25A C26A C34A 121.1(8) . . ?
C26A C27A C28A 123.6(8) . . ?
C29A C28A C27A 115.1(8) . . ?
C29A C28A C30A 120.0(8) . . ?
C27A C28A C30A 125.0(8) . . ?
C24A C29A C28A 123.6(8) . . ?
C28A C30A C33A 111.6(7) . . ?
C28A C30A C31A 109.9(7) . . ?
C33A C30A C31A 108.6(8) . . ?
C28A C30A C32A 110.5(7) . . ?
C33A C30A C32A 107.7(7) . . ?
C31A C30A C32A 108.6(8) . . ?
C26A C34A C35A 112.7(6) . . ?
C40A C35A C36A 120.1(8) . . ?
C40A C35A C34A 120.1(8) . . ?
C36A C35A C34A 119.8(8) . . ?
O5A C36A C35A 119.1(7) . . ?
O5A C36A C37A 121.0(7) . . ?
C35A C36A C37A 119.8(8) . . ?
C38A C37A C36A 117.4(8) . . ?
C38A C37A C45A 120.8(8) . . ?
C36A C37A C45A 121.7(8) . . ?
C37A C38A C39A 124.1(9) . . ?
C38A C39A C40A 117.4(9) . . ?
C38A C39A C41A 121.5(8) . . ?
C40A C39A C41A 121.1(8) . . ?
C35A C40A C39A 121.0(9) . . ?
C43I C41A C44A 139.6(19) . . ?
C43I C41A C39A 109.9(18) . . ?
C44A C41A C39A 109.7(9) . . ?
C43I C41A C42A 58.7(19) . . ?
C44A C41A C42A 110.6(11) . . ?
C39A C41A C42A 113.6(9) . . ?
C43I C41A C44I 120(2) . . ?
C44A C41A C44I 34.7(16) . . ?
C39A C41A C44I 110.9(17) . . ?
C42A C41A C44I 131.9(18) . . ?
C43I C41A C43A 50.3(18) . . ?
C44A C41A C43A 108.9(11) . . ?
C39A C41A C43A 108.1(10) . . ?
C42A C41A C43A 105.7(11) . . ?
C44I C41A C43A 76.0(18) . . ?
C43I C41A C42I 104(2) . . ?
C44A C41A C42I 73.4(17) . . ?
C39A C41A C42I 104.6(18) . . ?
C42A C41A C42I 45.3(16) . . ?
C44I C41A C42I 106(2) . . ?
C43A C41A C42I 143.8(19) . . ?
C42I C42A C43I 129(3) . . ?
C37A C45A C46A 111.7(7) . . ?
C51A C46A C47A 120.4(8) . . ?
C51A C46A C45A 119.1(8) . . ?
C47A C46A C45A 120.1(8) . . ?
O6A C47A C48A 120.6(8) . . ?
O6A C47A C46A 120.7(8) . . ?
C48A C47A C46A 118.7(8) . . ?
C49A C48A C47A 118.8(8) . . ?
C49A C48A C56A 119.4(8) . . ?
C47A C48A C56A 121.8(8) . . ?
C50A C49A C48A 123.6(9) . . ?
C49A C50A C51A 116.3(9) . . ?
C49A C50A C52A 123.9(9) . . ?
C51A C50A C52A 119.7(8) . . ?
C46A C51A C50A 122.0(8) . . ?
C53I C52A C53A 47.7(15) . . ?
C53I C52A C55I 116(2) . . ?
C53A C52A C55I 133.6(17) . . ?
C53I C52A C50A 118.4(17) . . ?
C53A C52A C50A 111.3(11) . . ?
C55I C52A C50A 113.1(15) . . ?
C53I C52A C54A 128.2(19) . . ?
C53A C52A C54A 110.5(12) . . ?
C55I C52A C54A 37.7(12) . . ?
C50A C52A C54A 113.3(11) . . ?
C53I C52A C55A 59.2(16) . . ?
C53A C52A C55A 106.4(11) . . ?
C55I C52A C55A 71.5(14) . . ?
C50A C52A C55A 108.1(10) . . ?
C54A C52A C55A 106.9(12) . . ?
C53I C52A C54I 106(2) . . ?
C53A C52A C54I 60.9(15) . . ?
C55I C52A C54I 96.5(19) . . ?
C50A C52A C54I 102.7(15) . . ?
C54A C52A C54I 59.3(15) . . ?
C55A C52A C54I 149.1(17) . . ?
C57A C56A C48A 116.0(7) . . ?
C62A C57A C58A 118.7(8) . . ?
C62A C57A C56A 120.5(8) . . ?
C58A C57A C56A 120.8(8) . . ?
O7A C58A C59A 118.0(7) . . ?
O7A C58A C57A 121.4(7) . . ?
C59A C58A C57A 120.4(8) . . ?
C60A C59A C58A 119.0(8) . . ?
C60A C59A C67A 120.1(7) . . ?
C58A C59A C67A 120.9(7) . . ?
C59A C60A C61A 122.6(8) . . ?
C60A C61A C62A 116.8(8) . . ?
C60A C61A C63A 121.8(8) . . ?
C62A C61A C63A 121.3(8) . . ?
C57A C62A C61A 122.3(8) . . ?
C64A C63A C66A 109.1(8) . . ?
C64A C63A C61A 112.0(7) . . ?
C66A C63A C61A 108.6(7) . . ?
C64A C63A C65A 108.8(7) . . ?
C66A C63A C65A 109.5(7) . . ?
C61A C63A C65A 108.9(7) . . ?
O8A C67A C59A 108.0(6) . . ?
O8A C68A C6A 106.3(7) . . ?
O9B U2 O10B 177.9(3) . . ?
O9B U2 O1B 91.6(2) . . ?
O10B U2 O1B 88.5(2) . . ?
O9B U2 O2B 87.1(2) . . ?
O10B U2 O2B 95.1(2) . . ?
O1B U2 O2B 85.9(2) . . ?
O9B U2 O7B 84.6(2) . . ?
O10B U2 O7B 93.2(2) . . ?
O1B U2 O7B 101.18(19) . . ?
O2B U2 O7B 169.25(19) . . ?
O9B U2 O6B 95.6(2) . . ?
O10B U2 O6B 84.6(2) . . ?
O1B U2 O6B 170.78(18) . . ?
O2B U2 O6B 88.70(19) . . ?
O7B U2 O6B 85.27(19) . . ?
C1B O1B U2 135.5(5) . . ?
C13B O2B U2 122.1(5) . . ?
C22B O3B C23B 114.9(6) . . ?
C47B O6B U2 123.6(5) . . ?
C58B O7B U2 133.9(4) . . ?
C67B O8B C68B 113.3(6) . . ?
C6B C1B O1B 119.4(7) . . ?
C6B C1B C2B 121.8(8) . . ?
O1B C1B C2B 118.7(8) . . ?
C3B C2B C1B 116.7(8) . . ?
C3B C2B C11B 120.1(7) . . ?
C1B C2B C11B 122.7(7) . . ?
C2B C3B C4B 124.2(7) . . ?
C3B C4B C5B 116.6(8) . . ?
C3B C4B C7B 120.6(7) . . ?
C5B C4B C7B 122.7(8) . . ?
C4B C5B C6B 120.8(8) . . ?
C1B C6B C5B 119.7(7) . . ?
C1B C6B C68B 120.4(8) . . ?
C5B C6B C68B 119.8(8) . . ?
C4B C7B C10B 113.3(7) . . ?
C4B C7B C9B 109.8(8) . . ?
C10B C7B C9B 108.7(9) . . ?
C4B C7B C8B 110.0(8) . . ?
C10B C7B C8B 106.7(8) . . ?
C9B C7B C8B 108.2(8) . . ?
C12B C11B C2B 117.7(7) . . ?
C17B C12B C13B 118.4(8) . . ?
C17B C12B C11B 121.0(8) . . ?
C13B C12B C11B 120.3(8) . . ?
O2B C13B C14B 121.4(7) . . ?
O2B C13B C12B 119.3(7) . . ?
C14B C13B C12B 119.2(8) . . ?
C15B C14B C13B 120.0(8) . . ?
C15B C14B C22B 120.5(8) . . ?
C13B C14B C22B 119.5(7) . . ?
C14B C15B C16B 122.3(8) . . ?
C17B C16B C15B 116.5(8) . . ?
C17B C16B C18B 125.3(8) . . ?
C15B C16B C18B 118.2(8) . . ?
C16B C17B C12B 123.5(8) . . ?
C21B C18B C19B 110.6(8) . . ?
C21B C18B C16B 110.1(7) . . ?
C19B C18B C16B 110.9(8) . . ?
C21B C18B C20B 107.4(8) . . ?
C19B C18B C20B 106.6(7) . . ?
C16B C18B C20B 111.2(7) . . ?
O3B C22B C14B 107.3(6) . . ?
O3B C23B C24B 112.7(7) . . ?
C29B C24B C25B 117.1(8) . . ?
C29B C24B C23B 122.2(8) . . ?
C25B C24B C23B 120.7(8) . . ?
O4B C25B C26B 122.3(8) . . ?
O4B C25B C24B 116.6(8) . . ?
C26B C25B C24B 121.1(8) . . ?
C25B C26B C27B 118.4(8) . . ?
C25B C26B C34B 122.9(8) . . ?
C27B C26B C34B 118.7(8) . . ?
C28B C27B C26B 123.0(9) . . ?
C27B C28B C29B 116.4(9) . . ?
C27B C28B C30B 122.1(9) . . ?
C29B C28B C30B 121.3(8) . . ?
C28B C29B C24B 123.9(9) . . ?
C32B C30B C33B 110.3(9) . . ?
C32B C30B C31B 108.4(8) . . ?
C33B C30B C31B 110.2(9) . . ?
C32B C30B C28B 110.9(8) . . ?
C33B C30B C28B 107.9(8) . . ?
C31B C30B C28B 109.1(8) . . ?
C26B C34B C35B 112.8(7) . . ?
C36B C35B C40B 118.5(8) . . ?
C36B C35B C34B 121.1(8) . . ?
C40B C35B C34B 120.4(8) . . ?
O5B C36B C35B 118.4(7) . . ?
O5B C36B C37B 119.7(8) . . ?
C35B C36B C37B 121.9(8) . . ?
C36B C37B C38B 116.8(8) . . ?
C36B C37B C45B 122.6(8) . . ?
C38B C37B C45B 120.2(8) . . ?
C39B C38B C37B 123.9(8) . . ?
C38B C39B C40B 116.3(9) . . ?
C38B C39B C41B 120.9(8) . . ?
C40B C39B C41B 122.6(9) . . ?
C39B C40B C35B 122.4(9) . . ?
C39B C41B C44B 113.9(9) . . ?
C39B C41B C42B 108.4(8) . . ?
C44B C41B C42B 108.1(10) . . ?
C39B C41B C43B 112.5(8) . . ?
C44B C41B C43B 107.5(9) . . ?
C42B C41B C43B 106.0(10) . . ?
C37B C45B C46B 111.4(7) . . ?
C51B C46B C47B 119.9(8) . . ?
C51B C46B C45B 119.6(7) . . ?
C47B C46B C45B 120.1(8) . . ?
O6B C47B C48B 122.5(7) . . ?
O6B C47B C46B 119.6(7) . . ?
C48B C47B C46B 117.9(8) . . ?
C49B C48B C47B 119.5(7) . . ?
C49B C48B C56B 119.7(7) . . ?
C47B C48B C56B 120.8(7) . . ?
C48B C49B C50B 123.6(8) . . ?
C49B C50B C51B 115.6(8) . . ?
C49B C50B C52B 124.1(7) . . ?
C51B C50B C52B 120.1(7) . . ?
C46B C51B C50B 123.4(8) . . ?
C50B C52B C55B 110.6(7) . . ?
C50B C52B C53B 112.8(7) . . ?
C55B C52B C53B 108.3(8) . . ?
C50B C52B C54B 110.3(8) . . ?
C55B C52B C54B 107.1(8) . . ?
C53B C52B C54B 107.6(8) . . ?
C48B C56B C57B 114.5(7) . . ?
C62B C57B C58B 118.6(8) . . ?
C62B C57B C56B 120.0(8) . . ?
C58B C57B C56B 121.4(8) . . ?
O7B C58B C57B 121.0(8) . . ?
O7B C58B C59B 119.9(7) . . ?
C57B C58B C59B 118.9(8) . . ?
C60B C59B C58B 119.6(8) . . ?
C60B C59B C67B 121.3(8) . . ?
C58B C59B C67B 119.1(8) . . ?
C59B C60B C61B 122.9(9) . . ?
C62B C61B C60B 115.3(8) . . ?
C62B C61B C63B 124.8(8) . . ?
C60B C61B C63B 119.9(8) . . ?
C61B C62B C57B 124.7(9) . . ?
C65B C63B C61B 110.9(8) . . ?
C65B C63B C64B 109.1(9) . . ?
C61B C63B C64B 112.0(8) . . ?
C65B C63B C66B 109.4(9) . . ?
C61B C63B C66B 109.0(8) . . ?
C64B C63B C66B 106.4(8) . . ?
O8B C67B C59B 109.5(7) . . ?
O8B C68B C6B 107.8(7) . . ?
C1 N1 C5 111.8(8) . . ?
C1 N1 C3 115.0(8) . . ?
C5 N1 C3 113.0(8) . . ?
C11 N2 C7 114.9(8) . . ?
C11 N2 C9 112.2(7) . . ?
C7 N2 C9 109.5(7) . . ?
C13 N3 C15 114.2(10) . . ?
C13 N3 C17 109.9(9) . . ?
C15 N3 C17 107.8(8) . . ?
C21I N4 C23I 113.9(9) . . ?
C21I N4 C19I 113.5(10) . . ?
C23I N4 C19I 106.7(9) . . ?
C19J N4 C23J 112.3(15) . . ?
C19J N4 C21J 109.8(15) . . ?
C23J N4 C21J 105.4(14) . . ?
N1 C1 C2 113.0(9) . . ?
C4 C3 N1 114.7(9) . . ?
N1 C5 C6 110.3(8) . . ?
C8 C7 N2 113.9(9) . . ?
N2 C9 C10 111.0(7) . . ?
N2 C11 C12 111.7(9) . . ?
N3 C13 C14 110.3(10) . . ?
N3 C15 C16 115.5(9) . . ?
N3 C17 C18 112.1(9) . . ?
C20 C19I N4 117.2(12) . . ?
N4 C19J C20 114.8(17) . . ?
N4 C21I C22 113.4(10) . . ?
C22 C21J N4 114.9(17) . . ?
N4 C23I C24 111.8(10) . . ?
C24 C23J N4 112.5(18) . . ?
N5 C25 C26 170(2) . . ?
N6 C27 C28 178.4(13) . . ?
N7 C29 C30 162(2) . . ?
N8 C31 C32 176.7(15) . . ?
N9 C33 C34 162(3) . . ?
N10 C35 C36 177.7(15) . . ?

loop_
_geom_bond_atom_site_label_1
_geom_bond_atom_site_label_2
_geom_bond_distance
_geom_bond_site_symmetry_2
_geom_bond_publ_flag
U1 O9A 1.786(5) . ?
U1 O10A 1.815(6) . ?
U1 O1A 2.203(5) . ?
U1 O2A 2.244(5) . ?
U1 O7A 2.285(5) . ?
U1 O6A 2.301(6) . ?
O1A C1A 1.329(10) . ?
O2A C13A 1.356(10) . ?
O3A C22A 1.446(10) . ?
O3A C23A 1.451(10) . ?
O4A C25A 1.372(10) . ?
O5A C36A 1.371(10) . ?
O6A C47A 1.364(10) . ?
O7A C58A 1.362(10) . ?
O8A C67A 1.422(9) . ?
O8A C68A 1.442(10) . ?
C1A C6A 1.383(12) . ?
C1A C2A 1.435(11) . ?
C2A C3A 1.382(11) . ?
C2A C11A 1.516(12) . ?
C3A C4A 1.393(12) . ?
C4A C5A 1.376(11) . ?
C4A C7A 1.548(12) . ?
C5A C6A 1.405(12) . ?
C6A C68A 1.512(11) . ?
C7A C8A 1.518(13) . ?
C7A C10A 1.532(15) . ?
C7A C9A 1.545(14) . ?
C11A C12A 1.515(11) . ?
C12A C17A 1.376(11) . ?
C12A C13A 1.411(11) . ?
C13A C14A 1.405(12) . ?
C14A C15A 1.412(11) . ?
C14A C22A 1.518(11) . ?
C15A C16A 1.394(11) . ?
C16A C17A 1.390(12) . ?
C16A C18A 1.535(13) . ?
C18A C20A 1.521(14) . ?
C18A C19A 1.525(14) . ?
C18A C21A 1.542(13) . ?
C23A C24A 1.506(12) . ?
C24A C29A 1.385(11) . ?
C24A C25A 1.406(11) . ?
C25A C26A 1.401(11) . ?
C26A C27A 1.385(11) . ?
C26A C34A 1.518(11) . ?
C27A C28A 1.409(11) . ?
C28A C29A 1.402(11) . ?
C28A C30A 1.515(12) . ?
C30A C33A 1.528(12) . ?
C30A C31A 1.541(12) . ?
C30A C32A 1.554(11) . ?
C34A C35A 1.522(12) . ?
C35A C40A 1.379(12) . ?
C35A C36A 1.395(11) . ?
C36A C37A 1.428(11) . ?
C37A C38A 1.371(12) . ?
C37A C45A 1.492(12) . ?
C38A C39A 1.378(12) . ?
C39A C40A 1.409(12) . ?
C39A C41A 1.550(13) . ?
C41A C43I 1.53(4) . ?
C41A C44A 1.541(17) . ?
C41A C42A 1.592(19) . ?
C41A C44I 1.61(4) . ?
C41A C43A 1.60(2) . ?
C41A C42I 1.69(5) . ?
C45A C46A 1.511(11) . ?
C46A C51A 1.383(12) . ?
C46A C47A 1.400(11) . ?
C47A C48A 1.402(12) . ?
C48A C49A 1.390(12) . ?
C48A C56A 1.530(11) . ?
C49A C50A 1.383(12) . ?
C50A C51A 1.399(12) . ?
C50A C52A 1.547(14) . ?
C52A C53I 1.50(4) . ?
C52A C53A 1.52(2) . ?
C52A C55I 1.53(3) . ?
C52A C54A 1.58(2) . ?
C52A C55A 1.60(2) . ?
C52A C54I 1.75(4) . ?
C56A C57A 1.494(11) . ?
C57A C62A 1.393(12) . ?
C57A C58A 1.407(11) . ?
C58A C59A 1.394(11) . ?
C59A C60A 1.390(11) . ?
C59A C67A 1.494(11) . ?
C60A C61A 1.398(11) . ?
C61A C62A 1.405(12) . ?
C61A C63A 1.543(12) . ?
C63A C64A 1.526(12) . ?
C63A C66A 1.533(12) . ?
C63A C65A 1.546(11) . ?
U2 O9B 1.780(5) . ?
U2 O10B 1.811(5) . ?
U2 O1B 2.213(6) . ?
U2 O2B 2.246(5) . ?
U2 O7B 2.288(5) . ?
U2 O6B 2.301(6) . ?
O1B C1B 1.371(10) . ?
O2B C13B 1.364(9) . ?
O3B C22B 1.440(10) . ?
O3B C23B 1.453(10) . ?
O4B C25B 1.380(10) . ?
O5B C36B 1.377(10) . ?
O6B C47B 1.358(10) . ?
O7B C58B 1.350(9) . ?
O8B C67B 1.423(9) . ?
O8B C68B 1.432(10) . ?
C1B C6B 1.368(12) . ?
C1B C2B 1.420(11) . ?
C2B C3B 1.382(11) . ?
C2B C11B 1.522(11) . ?
C3B C4B 1.405(12) . ?
C4B C5B 1.409(11) . ?
C4B C7B 1.516(12) . ?
C5B C6B 1.414(11) . ?
C6B C68B 1.492(11) . ?
C7B C10B 1.526(13) . ?
C7B C9B 1.538(12) . ?
C7B C8B 1.547(13) . ?
C11B C12B 1.499(11) . ?
C12B C17B 1.398(11) . ?
C12B C13B 1.409(11) . ?
C13B C14B 1.404(11) . ?
C14B C15B 1.377(11) . ?
C14B C22B 1.518(11) . ?
C15B C16B 1.406(12) . ?
C16B C17B 1.378(12) . ?
C16B C18B 1.536(12) . ?
C18B C21B 1.523(13) . ?
C18B C19B 1.524(12) . ?
C18B C20B 1.543(12) . ?
C23B C24B 1.509(12) . ?
C24B C29B 1.397(12) . ?
C24B C25B 1.424(12) . ?
C25B C26B 1.385(12) . ?
C26B C27B 1.406(12) . ?
C26B C34B 1.497(12) . ?
C27B C28B 1.390(12) . ?
C28B C29B 1.390(12) . ?
C28B C30B 1.561(13) . ?
C30B C32B 1.518(13) . ?
C30B C33B 1.531(14) . ?
C30B C31B 1.532(13) . ?
C34B C35B 1.522(12) . ?
C35B C36B 1.378(12) . ?
C35B C40B 1.413(12) . ?
C36B C37B 1.397(11) . ?
C37B C38B 1.408(12) . ?
C37B C45B 1.497(12) . ?
C38B C39B 1.388(12) . ?
C39B C40B 1.392(12) . ?
C39B C41B 1.499(13) . ?
C41B C44B 1.504(14) . ?
C41B C42B 1.529(14) . ?
C41B C43B 1.543(13) . ?
C45B C46B 1.512(11) . ?
C46B C51B 1.380(11) . ?
C46B C47B 1.426(11) . ?
C47B C48B 1.404(11) . ?
C48B C49B 1.393(11) . ?
C48B C56B 1.502(11) . ?
C49B C50B 1.397(11) . ?
C50B C51B 1.391(11) . ?
C50B C52B 1.509(12) . ?
C52B C55B 1.530(12) . ?
C52B C53B 1.538(12) . ?
C52B C54B 1.547(13) . ?
C56B C57B 1.513(12) . ?
C57B C62B 1.388(11) . ?
C57B C58B 1.395(11) . ?
C58B C59B 1.412(11) . ?
C59B C60B 1.379(11) . ?
C59B C67B 1.494(11) . ?
C60B C61B 1.407(12) . ?
C61B C62B 1.374(12) . ?
C61B C63B 1.516(12) . ?
C63B C65B 1.516(13) . ?
C63B C64B 1.539(14) . ?
C63B C66B 1.547(13) . ?
N1 C1 1.499(12) . ?
N1 C5 1.518(11) . ?
N1 C3 1.526(13) . ?
N2 C11 1.469(12) . ?
N2 C7 1.509(12) . ?
N2 C9 1.507(11) . ?
N3 C13 1.439(12) . ?
N3 C15 1.488(12) . ?
N3 C17 1.533(13) . ?
N4 C19J 1.43(3) . ?
N4 C21I 1.459(16) . ?
N4 C23I 1.542(15) . ?
N4 C19I 1.548(17) . ?
N4 C23J 1.58(3) . ?
N4 C21J 1.59(3) . ?
N5 C25 1.183(19) . ?
N6 C27 1.133(13) . ?
N7 C29 1.28(2) . ?
N8 C31 1.151(16) . ?
N9 C33 1.28(3) . ?
N10 C35 1.122(13) . ?
C1 C2 1.508(13) . ?
C3 C4 1.496(15) . ?
C5 C6 1.520(15) . ?
C7 C8 1.491(14) . ?
C9 C10 1.514(13) . ?
C11 C12 1.531(13) . ?
C13 C14 1.605(16) . ?
C15 C16 1.508(14) . ?
C17 C18 1.536(14) . ?
C19I C20 1.454(18) . ?
C19J C20 1.61(3) . ?
C21I C22 1.573(17) . ?
C21J C22 1.42(3) . ?
C23I C24 1.541(17) . ?
C23J C24 1.49(3) . ?
C25 C26 1.391(19) . ?
C27 C28 1.463(15) . ?
C29 C30 1.38(2) . ?
C31 C32 1.445(18) . ?
C33 C34 1.50(3) . ?
C35 C36 1.440(14) . ?
